data_4107968
loop_
_publ_author_name
'Zsolt Csok'
'Oleg Vechorkin'
'Seth B. Harkins'
'Rosario Scopelliti'
'Xile Hu'

_publ_section_title
;
 Nickel Complexes of a Pincer NN2 Ligand: Multiple Carbon-Chloride
 Activation of CH2Cl2 and CHCl3 Leads to Selective Carbon-Carbon Bond
 Formation
;
_journal_name_full 'Journal of the American Chemical Society'
_journal_page_first 8156
_journal_page_last 8157
_journal_paper_doi 10.1021/ja8025938
_journal_volume 130
_journal_year 2008
_chemical_formula_moiety 'C16 H20 Cl N3 Ni'
_chemical_formula_sum 'C16 H20 Cl N3 Ni'
_chemical_formula_weight 348.51
_chemical_name_systematic
; 
 ? 
;
_space_group_IT_number 9
_symmetry_cell_setting monoclinic
_symmetry_space_group_name_Hall 'C -2yc'
_symmetry_space_group_name_H-M 'C 1 c 1'
_atom_sites_solution_hydrogens geom
_atom_sites_solution_primary direct
_atom_sites_solution_secondary difmap
_audit_creation_method SHELXL-97
_cell_angle_alpha 90.00
_cell_angle_beta 100.598(2)
_cell_angle_gamma 90.00
_cell_formula_units_Z 8
_cell_length_a 31.1523(6)
_cell_length_b 9.2463(2)
_cell_length_c 11.0586(2)
_cell_measurement_reflns_used 9701
_cell_measurement_temperature 140(2)
_cell_measurement_theta_max 27.4165
_cell_measurement_theta_min 2.6539
_cell_volume 3131.02(11)
_computing_cell_refinement
; 
CrysAlis RED, Oxford Diffraction Ltd., 
Version 1.171.32.5 (release 08-05-2007 CrysAlis171 .NET) 
(compiled May  8 2007,13:10:02) 
;
_computing_data_collection
; 
CrysAlis CCD, Oxford Diffraction Ltd., 
Version 1.171.32.5 (release 08-05-2007 CrysAlis171 .NET) 
(compiled May  8 2007,13:10:02) 
;
_computing_data_reduction
; 
CrysAlis RED, Oxford Diffraction Ltd., 
Version 1.171.32.5 (release 08-05-2007 CrysAlis171 .NET) 
(compiled May  8 2007,13:10:02) 
;
_computing_molecular_graphics 'Bruker SHELXTL'
_computing_publication_material 'Bruker SHELXTL'
_computing_structure_refinement 'SHELXL-97 (Sheldrick, 1997)'
_computing_structure_solution 'SHELXS-97 (Sheldrick, 1990)'
_diffrn_ambient_temperature 140(2)
_diffrn_detector_area_resol_mean 8.2812
_diffrn_measured_fraction_theta_full 0.994
_diffrn_measured_fraction_theta_max 0.994
_diffrn_measurement_device_type 'Oxford Diffraction, KM4/Sapphire CCD'
_diffrn_measurement_method 'phi and omega scans'
_diffrn_radiation_monochromator graphite
_diffrn_radiation_source 'fine-focus sealed tube'
_diffrn_radiation_type MoK\a
_diffrn_radiation_wavelength 0.71073
_diffrn_reflns_av_R_equivalents 0.0169
_diffrn_reflns_av_sigmaI/netI 0.0180
_diffrn_reflns_limit_h_max 38
_diffrn_reflns_limit_h_min -37
_diffrn_reflns_limit_k_max 11
_diffrn_reflns_limit_k_min -11
_diffrn_reflns_limit_l_max 13
_diffrn_reflns_limit_l_min -12
_diffrn_reflns_number 11508
_diffrn_reflns_theta_full 26.37
_diffrn_reflns_theta_max 26.37
_diffrn_reflns_theta_min 2.66
_exptl_absorpt_coefficient_mu 1.406
_exptl_absorpt_correction_T_max 1.00000
_exptl_absorpt_correction_T_min 0.87205
_exptl_absorpt_correction_type multi-scan
_exptl_absorpt_process_details
; 
CrysAlis RED, Oxford Diffraction Ltd., 
Version 1.171.32.5 (release 08-05-2007 CrysAlis171 .NET) 
(compiled May  8 2007,13:10:02) 
empirical absorption correction using spherical harmonics, 
 implemented in SCALE3 ABSPACK scaling algorithm. 
;
_exptl_crystal_colour orange
_exptl_crystal_density_diffrn 1.479
_exptl_crystal_description prismatic
_exptl_crystal_F_000 1456
_exptl_crystal_size_max 0.31
_exptl_crystal_size_mid 0.21
_exptl_crystal_size_min 0.15
_refine_diff_density_max 0.411
_refine_diff_density_min -0.245
_refine_diff_density_rms 0.049
_refine_ls_abs_structure_details 'Flack H D (1983), Acta Cryst. A39, 876-881'
_refine_ls_abs_structure_Flack 0.055(9)
_refine_ls_extinction_method none
_refine_ls_goodness_of_fit_ref 1.065
_refine_ls_hydrogen_treatment riding
_refine_ls_matrix_type full
_refine_ls_number_parameters 380
_refine_ls_number_reflns 5542
_refine_ls_number_restraints 2
_refine_ls_restrained_S_all 1.065
_refine_ls_R_factor_all 0.0269
_refine_ls_R_factor_gt 0.0223
_refine_ls_shift/su_max 0.000
_refine_ls_shift/su_mean 0.000
_refine_ls_structure_factor_coef Fsqd
_refine_ls_weighting_details 'calc w=1/[\s^2^(Fo^2^)+(0.0330P)^2^+1.7851P] where P=(Fo^2^+2Fc^2^)/3'
_refine_ls_weighting_scheme calc
_refine_ls_wR_factor_gt 0.0541
_refine_ls_wR_factor_ref 0.0578
_reflns_number_gt 5131
_reflns_number_total 5542
_reflns_threshold_expression >2sigma(I)
_cod_data_source_file ja8025938-file005.cif
_cod_data_source_block cz1008
_cod_database_code 4107968

loop_
_symmetry_equiv_pos_as_xyz
'x, y, z'
'x, -y, z+1/2'
'x+1/2, y+1/2, z'
'x+1/2, -y+1/2, z+1/2'

loop_
_atom_site_label
_atom_site_type_symbol
_atom_site_fract_x
_atom_site_fract_y
_atom_site_fract_z
_atom_site_U_iso_or_equiv
_atom_site_adp_type
_atom_site_occupancy
_atom_site_symmetry_multiplicity
_atom_site_calc_flag
_atom_site_refinement_flags
Ni1 Ni 0.294272(9) 0.73346(3) 0.21883(2) 0.01696(8) Uani 1 1 d .
Cl1 Cl 0.23317(2) 0.76524(7) 0.08546(6) 0.02667(14) Uani 1 1 d .
N1 N 0.28667(6) 0.9066(2) 0.31489(18) 0.0187(4) Uani 1 1 d .
N2 N 0.34783(7) 0.7135(2) 0.31920(18) 0.0178(4) Uani 1 1 d .
N3 N 0.30597(7) 0.5449(2) 0.15155(19) 0.0200(4) Uani 1 1 d .
C1 C 0.32799(8) 0.9303(3) 0.4035(2) 0.0214(5) Uani 1 1 d .
C2 C 0.33401(9) 1.0451(3) 0.4835(2) 0.0267(6) Uani 1 1 d .
H2 H 0.3107 1.1102 0.4869 0.032 Uiso 1 1 calc R
C3 C 0.37443(10) 1.0658(3) 0.5597(2) 0.0302(6) Uani 1 1 d .
H3 H 0.3787 1.1432 0.6172 0.036 Uiso 1 1 calc R
C4 C 0.40819(9) 0.9717(3) 0.5503(2) 0.0274(6) Uani 1 1 d .
H4 H 0.4363 0.9881 0.5987 0.033 Uiso 1 1 calc R
C5 C 0.40181(8) 0.8538(3) 0.4713(2) 0.0237(5) Uani 1 1 d .
H5 H 0.4255 0.7908 0.4664 0.028 Uiso 1 1 calc R
C6 C 0.36070(8) 0.8267(3) 0.3988(2) 0.0186(5) Uani 1 1 d .
C7 C 0.36796(8) 0.5799(3) 0.3178(2) 0.0190(5) Uani 1 1 d .
C8 C 0.40456(8) 0.5252(3) 0.3985(3) 0.0258(5) Uani 1 1 d .
H8 H 0.4202 0.5855 0.4611 0.031 Uiso 1 1 calc R
C9 C 0.41787(9) 0.3833(3) 0.3871(3) 0.0306(6) Uani 1 1 d .
H9 H 0.4422 0.3470 0.4435 0.037 Uiso 1 1 calc R
C10 C 0.39640(10) 0.2935(3) 0.2954(3) 0.0318(7) Uani 1 1 d .
H10 H 0.4062 0.1973 0.2876 0.038 Uiso 1 1 calc R
C11 C 0.36036(8) 0.3461(3) 0.2152(3) 0.0255(5) Uani 1 1 d .
H11 H 0.3454 0.2858 0.1516 0.031 Uiso 1 1 calc R
C12 C 0.34617(8) 0.4861(3) 0.2274(2) 0.0203(5) Uani 1 1 d .
C13 C 0.27599(10) 1.0402(3) 0.2399(3) 0.0289(6) Uani 1 1 d .
H13A H 0.2718 1.1210 0.2940 0.043 Uiso 1 1 calc R
H13B H 0.2491 1.0248 0.1796 0.043 Uiso 1 1 calc R
H13C H 0.3000 1.0628 0.1970 0.043 Uiso 1 1 calc R
C14 C 0.25019(8) 0.8760(3) 0.3831(2) 0.0276(6) Uani 1 1 d .
H14A H 0.2578 0.7920 0.4369 0.041 Uiso 1 1 calc R
H14B H 0.2234 0.8555 0.3240 0.041 Uiso 1 1 calc R
H14C H 0.2456 0.9603 0.4329 0.041 Uiso 1 1 calc R
C15 C 0.26853(8) 0.4457(3) 0.1591(3) 0.0268(6) Uani 1 1 d .
H15A H 0.2421 0.4822 0.1060 0.040 Uiso 1 1 calc R
H15B H 0.2639 0.4415 0.2443 0.040 Uiso 1 1 calc R
H15C H 0.2752 0.3487 0.1321 0.040 Uiso 1 1 calc R
C16 C 0.31125(9) 0.5540(3) 0.0204(2) 0.0287(6) Uani 1 1 d .
H16A H 0.3366 0.6144 0.0143 0.043 Uiso 1 1 calc R
H16B H 0.2850 0.5969 -0.0289 0.043 Uiso 1 1 calc R
H16C H 0.3156 0.4568 -0.0104 0.043 Uiso 1 1 calc R
Ni2 Ni 0.112900(10) 0.23867(3) 0.12156(2) 0.01656(8) Uani 1 1 d .
Cl2 Cl 0.17398(2) 0.27380(7) 0.05281(6) 0.02589(14) Uani 1 1 d .
N4 N 0.10228(6) 0.0511(2) 0.03997(18) 0.0186(4) Uani 1 1 d .
N5 N 0.05955(6) 0.2148(2) 0.16720(18) 0.0187(4) Uani 1 1 d .
N6 N 0.11969(7) 0.4105(2) 0.22657(18) 0.0190(4) Uani 1 1 d .
C17 C 0.06201(8) -0.0102(3) 0.0726(2) 0.0194(5) Uani 1 1 d .
C18 C 0.04863(9) -0.1498(3) 0.0427(2) 0.0254(5) Uani 1 1 d .
H18 H 0.0638 -0.2074 -0.0068 0.030 Uiso 1 1 calc R
C19 C 0.01287(9) -0.2061(3) 0.0853(3) 0.0294(6) Uani 1 1 d .
H19 H 0.0032 -0.3020 0.0650 0.035 Uiso 1 1 calc R
C20 C -0.00845(9) -0.1198(3) 0.1581(3) 0.0286(6) Uani 1 1 d .
H20 H -0.0325 -0.1587 0.1892 0.034 Uiso 1 1 calc R
C21 C 0.00416(8) 0.0210(3) 0.1865(2) 0.0248(5) Uani 1 1 d .
H21 H -0.0115 0.0780 0.2354 0.030 Uiso 1 1 calc R
C22 C 0.04026(7) 0.0808(2) 0.1432(2) 0.0185(5) Uani 1 1 d .
C23 C 0.04599(8) 0.3272(3) 0.2333(2) 0.0200(5) Uani 1 1 d .
C24 C 0.00465(8) 0.3523(3) 0.2631(2) 0.0236(5) Uani 1 1 d .
H24 H -0.0187 0.2880 0.2338 0.028 Uiso 1 1 calc R
C25 C -0.00235(9) 0.4705(3) 0.3349(2) 0.0275(6) Uani 1 1 d .
H25 H -0.0305 0.4859 0.3538 0.033 Uiso 1 1 calc R
C26 C 0.03101(10) 0.5656(3) 0.3794(3) 0.0322(6) Uani 1 1 d .
H26 H 0.0263 0.6430 0.4321 0.039 Uiso 1 1 calc R
C27 C 0.07165(9) 0.5467(3) 0.3460(2) 0.0276(6) Uani 1 1 d .
H27 H 0.0948 0.6125 0.3742 0.033 Uiso 1 1 calc R
C28 C 0.07818(8) 0.4319(3) 0.2718(2) 0.0214(5) Uani 1 1 d .
C29 C 0.13990(8) -0.0461(3) 0.0878(3) 0.0255(5) Uani 1 1 d .
H29A H 0.1434 -0.0532 0.1775 0.038 Uiso 1 1 calc R
H29B H 0.1666 -0.0065 0.0658 0.038 Uiso 1 1 calc R
H29C H 0.1343 -0.1425 0.0514 0.038 Uiso 1 1 calc R
C30 C 0.09728(9) 0.0610(3) -0.0962(2) 0.0271(6) Uani 1 1 d .
H30A H 0.0949 -0.0365 -0.1316 0.041 Uiso 1 1 calc R
H30B H 0.1228 0.1097 -0.1176 0.041 Uiso 1 1 calc R
H30C H 0.0709 0.1162 -0.1292 0.041 Uiso 1 1 calc R
C31 C 0.13022(10) 0.5452(3) 0.1639(3) 0.0289(6) Uani 1 1 d .
H31A H 0.1066 0.5665 0.0947 0.043 Uiso 1 1 calc R
H31B H 0.1576 0.5318 0.1335 0.043 Uiso 1 1 calc R
H31C H 0.1334 0.6258 0.2224 0.043 Uiso 1 1 calc R
C32 C 0.15610(8) 0.3803(3) 0.3325(2) 0.0281(6) Uani 1 1 d .
H32A H 0.1602 0.4640 0.3878 0.042 Uiso 1 1 calc R
H32B H 0.1831 0.3619 0.3015 0.042 Uiso 1 1 calc R
H32C H 0.1488 0.2952 0.3775 0.042 Uiso 1 1 calc R

loop_
_atom_site_aniso_label
_atom_site_aniso_U_11
_atom_site_aniso_U_22
_atom_site_aniso_U_33
_atom_site_aniso_U_23
_atom_site_aniso_U_13
_atom_site_aniso_U_12
Ni1 0.01610(17) 0.01824(16) 0.01650(17) -0.00161(15) 0.00291(12) -0.00063(15)
Cl1 0.0211(3) 0.0292(3) 0.0267(3) -0.0025(3) -0.0033(2) 0.0016(3)
N1 0.0203(10) 0.0181(10) 0.0178(10) -0.0001(8) 0.0038(8) 0.0006(8)
N2 0.0164(10) 0.0191(10) 0.0174(10) -0.0007(8) 0.0019(8) 0.0009(8)
N3 0.0216(11) 0.0196(10) 0.0199(10) -0.0026(8) 0.0070(8) -0.0043(8)
C1 0.0217(12) 0.0224(12) 0.0204(13) -0.0011(9) 0.0050(10) -0.0028(10)
C2 0.0291(14) 0.0242(14) 0.0286(14) -0.0064(11) 0.0099(11) 0.0022(11)
C3 0.0394(16) 0.0251(13) 0.0261(14) -0.0096(11) 0.0058(11) -0.0036(12)
C4 0.0242(13) 0.0314(14) 0.0243(14) -0.0028(11) -0.0013(10) -0.0066(11)
C5 0.0213(13) 0.0230(12) 0.0257(13) 0.0022(10) 0.0017(10) -0.0024(10)
C6 0.0223(12) 0.0181(11) 0.0165(12) 0.0012(9) 0.0068(10) -0.0015(9)
C7 0.0189(12) 0.0200(12) 0.0200(12) 0.0011(9) 0.0090(9) -0.0004(9)
C8 0.0210(13) 0.0263(13) 0.0297(14) -0.0011(11) 0.0039(10) 0.0015(10)
C9 0.0227(14) 0.0305(14) 0.0384(16) 0.0039(11) 0.0054(11) 0.0055(11)
C10 0.0296(15) 0.0216(14) 0.0471(18) -0.0016(12) 0.0149(13) 0.0027(11)
C11 0.0249(13) 0.0206(12) 0.0331(15) -0.0059(11) 0.0105(11) -0.0048(10)
C12 0.0180(13) 0.0207(13) 0.0239(13) -0.0022(10) 0.0085(10) -0.0015(10)
C13 0.0385(16) 0.0185(13) 0.0278(15) 0.0021(11) 0.0008(12) 0.0029(11)
C14 0.0223(13) 0.0349(14) 0.0277(14) -0.0040(11) 0.0097(11) 0.0016(11)
C15 0.0225(13) 0.0244(13) 0.0330(15) -0.0024(10) 0.0037(11) -0.0082(10)
C16 0.0359(15) 0.0323(14) 0.0194(13) -0.0046(11) 0.0091(11) -0.0006(12)
Ni2 0.01613(16) 0.01759(16) 0.01642(17) -0.00153(14) 0.00419(12) -0.00079(14)
Cl2 0.0214(3) 0.0284(3) 0.0303(3) -0.0037(3) 0.0111(2) -0.0039(3)
N4 0.0182(10) 0.0183(10) 0.0194(10) -0.0014(8) 0.0035(8) 0.0012(8)
N5 0.0162(10) 0.0203(10) 0.0205(11) -0.0009(8) 0.0061(8) -0.0010(8)
N6 0.0211(10) 0.0165(10) 0.0196(10) -0.0012(8) 0.0041(8) -0.0016(8)
C17 0.0167(12) 0.0211(13) 0.0190(12) 0.0006(9) -0.0003(9) -0.0030(9)
C18 0.0249(13) 0.0242(13) 0.0255(14) -0.0036(10) 0.0004(10) 0.0004(10)
C19 0.0263(15) 0.0208(13) 0.0377(16) -0.0017(11) -0.0029(12) -0.0075(11)
C20 0.0210(13) 0.0321(15) 0.0312(14) 0.0041(11) 0.0007(10) -0.0066(11)
C21 0.0187(13) 0.0310(14) 0.0248(14) 0.0021(10) 0.0045(10) 0.0010(10)
C22 0.0158(12) 0.0192(12) 0.0191(12) 0.0016(9) 0.0000(9) 0.0005(9)
C23 0.0238(13) 0.0208(12) 0.0149(12) 0.0039(9) 0.0020(9) 0.0020(9)
C24 0.0215(13) 0.0248(13) 0.0247(13) 0.0037(10) 0.0047(10) 0.0018(10)
C25 0.0279(14) 0.0311(14) 0.0261(14) 0.0049(11) 0.0114(11) 0.0081(11)
C26 0.0452(17) 0.0259(14) 0.0284(15) -0.0061(11) 0.0146(12) 0.0057(12)
C27 0.0297(15) 0.0248(14) 0.0282(14) -0.0049(11) 0.0052(11) -0.0011(11)
C28 0.0243(13) 0.0218(12) 0.0187(12) 0.0012(9) 0.0053(10) 0.0020(10)
C29 0.0210(13) 0.0242(13) 0.0312(15) 0.0021(10) 0.0045(11) 0.0059(10)
C30 0.0339(15) 0.0311(14) 0.0161(12) -0.0035(10) 0.0038(10) -0.0030(11)
C31 0.0407(16) 0.0177(12) 0.0316(15) 0.0030(11) 0.0151(12) -0.0033(11)
C32 0.0224(13) 0.0379(15) 0.0222(13) -0.0058(11) -0.0007(10) -0.0029(11)

loop_
_atom_type_symbol
_atom_type_description
_atom_type_scat_dispersion_real
_atom_type_scat_dispersion_imag
_atom_type_scat_source
C C 0.0033 0.0016 'International Tables Vol C Tables 4.2.6.8 and 6.1.1.4'
H H 0.0000 0.0000 'International Tables Vol C Tables 4.2.6.8 and 6.1.1.4'
N N 0.0061 0.0033 'International Tables Vol C Tables 4.2.6.8 and 6.1.1.4'
Cl Cl 0.1484 0.1585 'International Tables Vol C Tables 4.2.6.8 and 6.1.1.4'
Ni Ni 0.3393 1.1124 'International Tables Vol C Tables 4.2.6.8 and 6.1.1.4'

loop_
_geom_angle_atom_site_label_1
_geom_angle_atom_site_label_2
_geom_angle_atom_site_label_3
_geom_angle
N2 Ni1 N3 85.89(9)
N2 Ni1 N1 86.64(8)
N3 Ni1 N1 169.73(8)
N2 Ni1 Cl1 174.75(7)
N3 Ni1 Cl1 93.59(6)
N1 Ni1 Cl1 94.49(6)
C1 N1 C13 108.84(19)
C1 N1 C14 109.92(18)
C13 N1 C14 108.88(19)
C1 N1 Ni1 107.56(14)
C13 N1 Ni1 114.36(15)
C14 N1 Ni1 107.22(15)
C6 N2 C7 127.2(2)
C6 N2 Ni1 115.80(16)
C7 N2 Ni1 116.45(16)
C12 N3 C16 109.83(19)
C12 N3 C15 109.28(19)
C16 N3 C15 108.4(2)
C12 N3 Ni1 108.07(15)
C16 N3 Ni1 112.40(16)
C15 N3 Ni1 108.85(15)
C2 C1 C6 122.5(2)
C2 C1 N1 122.6(2)
C6 C1 N1 114.9(2)
C1 C2 C3 119.8(2)
C1 C2 H2 120.1
C3 C2 H2 120.1
C4 C3 C2 118.9(2)
C4 C3 H3 120.6
C2 C3 H3 120.6
C3 C4 C5 121.2(2)
C3 C4 H4 119.4
C5 C4 H4 119.4
C4 C5 C6 120.7(2)
C4 C5 H5 119.7
C6 C5 H5 119.7
N2 C6 C5 128.9(2)
N2 C6 C1 114.4(2)
C5 C6 C1 116.6(2)
N2 C7 C12 113.5(2)
N2 C7 C8 129.0(2)
C12 C7 C8 117.4(2)
C9 C8 C7 120.2(3)
C9 C8 H8 119.9
C7 C8 H8 119.9
C10 C9 C8 121.4(3)
C10 C9 H9 119.3
C8 C9 H9 119.3
C9 C10 C11 119.0(3)
C9 C10 H10 120.5
C11 C10 H10 120.5
C12 C11 C10 120.1(3)
C12 C11 H11 119.9
C10 C11 H11 119.9
C11 C12 C7 121.8(2)
C11 C12 N3 122.9(2)
C7 C12 N3 115.2(2)
N1 C13 H13A 109.5
N1 C13 H13B 109.5
H13A C13 H13B 109.5
N1 C13 H13C 109.5
H13A C13 H13C 109.5
H13B C13 H13C 109.5
N1 C14 H14A 109.5
N1 C14 H14B 109.5
H14A C14 H14B 109.5
N1 C14 H14C 109.5
H14A C14 H14C 109.5
H14B C14 H14C 109.5
N3 C15 H15A 109.5
N3 C15 H15B 109.5
H15A C15 H15B 109.5
N3 C15 H15C 109.5
H15A C15 H15C 109.5
H15B C15 H15C 109.5
N3 C16 H16A 109.5
N3 C16 H16B 109.5
H16A C16 H16B 109.5
N3 C16 H16C 109.5
H16A C16 H16C 109.5
H16B C16 H16C 109.5
N5 Ni2 N4 86.31(8)
N5 Ni2 N6 86.49(8)
N4 Ni2 N6 170.11(8)
N5 Ni2 Cl2 175.44(7)
N4 Ni2 Cl2 93.16(6)
N6 Ni2 Cl2 94.55(6)
C17 N4 C30 109.54(19)
C17 N4 C29 109.13(19)
C30 N4 C29 108.9(2)
C17 N4 Ni2 107.84(15)
C30 N4 Ni2 112.97(15)
C29 N4 Ni2 108.38(15)
C23 N5 C22 127.7(2)
C23 N5 Ni2 115.83(16)
C22 N5 Ni2 115.99(16)
C28 N6 C31 108.96(19)
C28 N6 C32 110.03(18)
C31 N6 C32 108.6(2)
C28 N6 Ni2 107.65(14)
C31 N6 Ni2 114.31(15)
C32 N6 Ni2 107.23(15)
C18 C17 C22 122.6(2)
C18 C17 N4 122.2(2)
C22 C17 N4 115.0(2)
C17 C18 C19 119.7(3)
C17 C18 H18 120.1
C19 C18 H18 120.1
C20 C19 C18 118.8(3)
C20 C19 H19 120.6
C18 C19 H19 120.6
C21 C20 C19 122.0(2)
C21 C20 H20 119.0
C19 C20 H20 119.0
C20 C21 C22 120.1(2)
C20 C21 H21 119.9
C22 C21 H21 119.9
N5 C22 C17 114.0(2)
N5 C22 C21 129.1(2)
C17 C22 C21 116.7(2)
N5 C23 C28 114.1(2)
N5 C23 C24 129.1(2)
C28 C23 C24 116.7(2)
C25 C24 C23 120.7(2)
C25 C24 H24 119.7
C23 C24 H24 119.7
C26 C25 C24 121.1(2)
C26 C25 H25 119.4
C24 C25 H25 119.4
C25 C26 C27 119.1(2)
C25 C26 H26 120.5
C27 C26 H26 120.5
C28 C27 C26 119.7(2)
C28 C27 H27 120.2
C26 C27 H27 120.2
C27 C28 C23 122.4(2)
C27 C28 N6 122.5(2)
C23 C28 N6 115.1(2)
N4 C29 H29A 109.5
N4 C29 H29B 109.5
H29A C29 H29B 109.5
N4 C29 H29C 109.5
H29A C29 H29C 109.5
H29B C29 H29C 109.5
N4 C30 H30A 109.5
N4 C30 H30B 109.5
H30A C30 H30B 109.5
N4 C30 H30C 109.5
H30A C30 H30C 109.5
H30B C30 H30C 109.5
N6 C31 H31A 109.5
N6 C31 H31B 109.5
H31A C31 H31B 109.5
N6 C31 H31C 109.5
H31A C31 H31C 109.5
H31B C31 H31C 109.5
N6 C32 H32A 109.5
N6 C32 H32B 109.5
H32A C32 H32B 109.5
N6 C32 H32C 109.5
H32A C32 H32C 109.5
H32B C32 H32C 109.5

loop_
_geom_bond_atom_site_label_1
_geom_bond_atom_site_label_2
_geom_bond_distance
Ni1 N2 1.835(2)
Ni1 N3 1.956(2)
Ni1 N1 1.9598(19)
Ni1 Cl1 2.2029(7)
N1 C1 1.484(3)
N1 C13 1.491(3)
N1 C14 1.502(3)
N2 C6 1.378(3)
N2 C7 1.387(3)
N3 C12 1.477(3)
N3 C16 1.492(3)
N3 C15 1.498(3)
C1 C2 1.372(3)
C1 C6 1.407(3)
C2 C3 1.393(4)
C2 H2 0.9500
C3 C4 1.384(4)
C3 H3 0.9500
C4 C5 1.388(4)
C4 H4 0.9500
C5 C6 1.403(3)
C5 H5 0.9500
C7 C12 1.402(3)
C7 C8 1.406(3)
C8 C9 1.389(4)
C8 H8 0.9500
C9 C10 1.384(4)
C9 H9 0.9500
C10 C11 1.385(4)
C10 H10 0.9500
C11 C12 1.382(4)
C11 H11 0.9500
C13 H13A 0.9800
C13 H13B 0.9800
C13 H13C 0.9800
C14 H14A 0.9800
C14 H14B 0.9800
C14 H14C 0.9800
C15 H15A 0.9800
C15 H15B 0.9800
C15 H15C 0.9800
C16 H16A 0.9800
C16 H16B 0.9800
C16 H16C 0.9800
Ni2 N5 1.837(2)
Ni2 N4 1.955(2)
Ni2 N6 1.956(2)
Ni2 Cl2 2.1991(7)
N4 C17 1.481(3)
N4 C30 1.488(3)
N4 C29 1.494(3)
N5 C23 1.381(3)
N5 C22 1.382(3)
N6 C28 1.483(3)
N6 C31 1.491(3)
N6 C32 1.499(3)
C17 C18 1.378(3)
C17 C22 1.404(3)
C18 C19 1.388(4)
C18 H18 0.9500
C19 C20 1.386(4)
C19 H19 0.9500
C20 C21 1.380(4)
C20 H20 0.9500
C21 C22 1.414(3)
C21 H21 0.9500
C23 C28 1.403(3)
C23 C24 1.406(3)
C24 C25 1.392(4)
C24 H24 0.9500
C25 C26 1.381(4)
C25 H25 0.9500
C26 C27 1.394(4)
C26 H26 0.9500
C27 C28 1.379(3)
C27 H27 0.9500
C29 H29A 0.9800
C29 H29B 0.9800
C29 H29C 0.9800
C30 H30A 0.9800
C30 H30B 0.9800
C30 H30C 0.9800
C31 H31A 0.9800
C31 H31B 0.9800
C31 H31C 0.9800
C32 H32A 0.9800
C32 H32B 0.9800
C32 H32C 0.9800

loop_
_geom_torsion_atom_site_label_1
_geom_torsion_atom_site_label_2
_geom_torsion_atom_site_label_3
_geom_torsion_atom_site_label_4
_geom_torsion
N2 Ni1 N1 C1 4.54(15)
N3 Ni1 N1 C1 47.9(5)
Cl1 Ni1 N1 C1 -170.32(13)
N2 Ni1 N1 C13 125.55(18)
N3 Ni1 N1 C13 168.9(4)
Cl1 Ni1 N1 C13 -49.31(17)
N2 Ni1 N1 C14 -113.63(16)
N3 Ni1 N1 C14 -70.3(5)
Cl1 Ni1 N1 C14 71.50(14)
N3 Ni1 N2 C6 179.33(17)
N1 Ni1 N2 C6 -7.72(16)
N3 Ni1 N2 C7 -8.79(17)
N1 Ni1 N2 C7 164.16(17)
N2 Ni1 N3 C12 7.68(15)
N1 Ni1 N3 C12 -35.7(5)
Cl1 Ni1 N3 C12 -177.55(13)
N2 Ni1 N3 C16 -113.67(17)
N1 Ni1 N3 C16 -157.1(4)
Cl1 Ni1 N3 C16 61.10(17)
N2 Ni1 N3 C15 126.25(17)
N1 Ni1 N3 C15 82.8(5)
Cl1 Ni1 N3 C15 -58.98(16)
C13 N1 C1 C2 54.2(3)
C14 N1 C1 C2 -65.0(3)
Ni1 N1 C1 C2 178.6(2)
C13 N1 C1 C6 -125.3(2)
C14 N1 C1 C6 115.5(2)
Ni1 N1 C1 C6 -0.9(2)
C6 C1 C2 C3 3.1(4)
N1 C1 C2 C3 -176.4(2)
C1 C2 C3 C4 1.9(4)
C2 C3 C4 C5 -3.3(4)
C3 C4 C5 C6 -0.1(4)
C7 N2 C6 C5 20.3(4)
Ni1 N2 C6 C5 -168.8(2)
C7 N2 C6 C1 -161.8(2)
Ni1 N2 C6 C1 9.0(3)
C4 C5 C6 N2 -177.4(2)
C4 C5 C6 C1 4.8(3)
C2 C1 C6 N2 175.6(2)
N1 C1 C6 N2 -4.9(3)
C2 C1 C6 C5 -6.3(3)
N1 C1 C6 C5 173.2(2)
C6 N2 C7 C12 178.3(2)
Ni1 N2 C7 C12 7.5(3)
C6 N2 C7 C8 3.0(4)
Ni1 N2 C7 C8 -167.8(2)
N2 C7 C8 C9 175.1(2)
C12 C7 C8 C9 -0.1(3)
C7 C8 C9 C10 1.5(4)
C8 C9 C10 C11 -1.3(4)
C9 C10 C11 C12 -0.2(4)
C10 C11 C12 C7 1.6(4)
C10 C11 C12 N3 -174.9(2)
N2 C7 C12 C11 -177.4(2)
C8 C7 C12 C11 -1.5(3)
N2 C7 C12 N3 -0.6(3)
C8 C7 C12 N3 175.3(2)
C16 N3 C12 C11 -66.1(3)
C15 N3 C12 C11 52.7(3)
Ni1 N3 C12 C11 171.0(2)
C16 N3 C12 C7 117.2(2)
C15 N3 C12 C7 -124.1(2)
Ni1 N3 C12 C7 -5.7(2)
N5 Ni2 N4 C17 -6.83(15)
Cl2 Ni2 N4 C17 177.71(14)
N5 Ni2 N4 C30 114.36(17)
Cl2 Ni2 N4 C30 -61.10(16)
N5 Ni2 N4 C29 -124.85(16)
Cl2 Ni2 N4 C29 59.69(15)
N4 Ni2 N5 C23 -178.33(17)
N6 Ni2 N5 C23 8.47(17)
N4 Ni2 N5 C22 8.58(17)
N6 Ni2 N5 C22 -164.63(18)
N5 Ni2 N6 C28 -5.27(15)
Cl2 Ni2 N6 C28 170.28(14)
N5 Ni2 N6 C31 -126.46(18)
Cl2 Ni2 N6 C31 49.09(17)
N5 Ni2 N6 C32 113.09(16)
Cl2 Ni2 N6 C32 -71.37(14)
C30 N4 C17 C18 65.2(3)
C29 N4 C17 C18 -53.9(3)
Ni2 N4 C17 C18 -171.5(2)
C30 N4 C17 C22 -119.0(2)
C29 N4 C17 C22 121.9(2)
Ni2 N4 C17 C22 4.4(2)
C22 C17 C18 C19 -1.4(4)
N4 C17 C18 C19 174.1(2)
C17 C18 C19 C20 -0.4(4)
C18 C19 C20 C21 1.6(4)
C19 C20 C21 C22 -1.1(4)
C23 N5 C22 C17 179.8(2)
Ni2 N5 C22 C17 -8.0(3)
C23 N5 C22 C21 -5.0(4)
Ni2 N5 C22 C21 167.2(2)
C18 C17 C22 N5 177.7(2)
N4 C17 C22 N5 1.9(3)
C18 C17 C22 C21 1.9(4)
N4 C17 C22 C21 -173.9(2)
C20 C21 C22 N5 -175.7(2)
C20 C21 C22 C17 -0.6(4)
C22 N5 C23 C28 162.6(2)
Ni2 N5 C23 C28 -9.6(3)
C22 N5 C23 C24 -19.6(4)
Ni2 N5 C23 C24 168.2(2)
N5 C23 C24 C25 177.8(2)
C28 C23 C24 C25 -4.5(3)
C23 C24 C25 C26 -0.3(4)
C24 C25 C26 C27 3.4(4)
C25 C26 C27 C28 -1.5(4)
C26 C27 C28 C23 -3.6(4)
C26 C27 C28 N6 176.1(2)
N5 C23 C28 C27 -175.4(2)
C24 C23 C28 C27 6.5(4)
N5 C23 C28 N6 4.8(3)
C24 C23 C28 N6 -173.3(2)
C31 N6 C28 C27 -53.8(3)
C32 N6 C28 C27 65.2(3)
Ni2 N6 C28 C27 -178.2(2)
C31 N6 C28 C23 126.0(2)
C32 N6 C28 C23 -115.0(2)
Ni2 N6 C28 C23 1.5(2)
